data_8101741
loop_
_publ_author_name
'Abdelhak, J.'
'Namouchi Cherni, S.'
'Jouini, T.'

_publ_section_title
;
Crystal structure of hexaaquacobalt(II) bis(3-carboxy-4-hydroxy-
benzenesulfonate) dihydrate, 
[Co(H~2~O)~6~][C~7~H~5~O~3~SO~3~]~2~ &#x00B7; 2H~2~O
;
_journal_issue 2
_journal_name_full 'Zeitschrift f\"ur Kristallographie - New Crystal Structures'
_journal_page_first 183
_journal_page_last 184
_journal_volume 220
_journal_year 2005
_chemical_compound_source synthesis
_chemical_formula_moiety '2(C7 H5 O6 S), Co H12 O6, 2(H2 O) '
_chemical_formula_structural 'Co1 C14 S2 O22 H26'
_chemical_formula_sum 'C14 H26 Co O20 S2'
_chemical_formula_weight 637.4
_chemical_name_common 'hexaaquacobalt(II) bis(3-carboxy-4-hydroxy-benzenesulfonate) dihydrate'
_chemical_name_systematic 'hexaaquacobalt(II) bis(3-carboxy-4-hydroxy-benzenesulfonate) dihydrate'
_space_group_IT_number 2
_symmetry_cell_setting triclinic
_symmetry_space_group_name_Hall '-P 1'
_symmetry_space_group_name_H-M 'P -1'
_atom_sites_solution_hydrogens geom
_atom_sites_solution_primary direct
_atom_sites_solution_secondary difmap
_audit_creation_method SHELXL-97
_cell_angle_alpha 90.73(1)
_cell_angle_beta 90.55(1)
_cell_angle_gamma 118.79(1)
_cell_formula_units_Z 1
_cell_length_a 7.048(1)
_cell_length_b 7.149(1)
_cell_length_c 13.733(2)
_cell_measurement_reflns_used 25
_cell_measurement_temperature 293(2)
_cell_measurement_theta_max 27
_cell_measurement_theta_min 3
_cell_volume 606.27(16)
_computing_cell_refinement 'CAD4 Express (Enraf Nonius, 1994)'
_computing_data_collection 'CAD4 Express (Enraf Nonius, 1994)'
_computing_data_reduction 'XCAD4 (Harms & Wocadlo, 1995)'
_computing_molecular_graphics 'Ortep-3 for Windows (Farrugia, 1997)'
_computing_publication_material 'WinGX publication routines (Farrugia, 1999)'
_computing_structure_refinement 'SHELXL-97 (Sheldrick, 1997)'
_diffrn_ambient_temperature 293(2)
_diffrn_detector_area_resol_mean 'scintillation LiI'
_diffrn_measured_fraction_theta_full 0.998
_diffrn_measured_fraction_theta_max 0.998
_diffrn_measurement_device_type 'Enraf-Nonius CAD4'
_diffrn_measurement_method 'non-profiled omega/2theta scans'
_diffrn_radiation_monochromator graphite
_diffrn_radiation_source 'fine-focus sealed tube'
_diffrn_radiation_type MoK\a
_diffrn_radiation_wavelength 0.71073
_diffrn_reflns_av_R_equivalents 0.0112
_diffrn_reflns_av_sigmaI/netI 0.0145
_diffrn_reflns_limit_h_max 8
_diffrn_reflns_limit_h_min -1
_diffrn_reflns_limit_k_max 8
_diffrn_reflns_limit_k_min -9
_diffrn_reflns_limit_l_max 17
_diffrn_reflns_limit_l_min -17
_diffrn_reflns_number 3273
_diffrn_reflns_theta_full 26.97
_diffrn_reflns_theta_max 26.97
_diffrn_reflns_theta_min 2.97
_diffrn_standards_decay_% 0.983<decay<1.027
_diffrn_standards_interval_time 120
_diffrn_standards_number 2
_exptl_absorpt_coefficient_mu 0.973
_exptl_absorpt_correction_T_max 0.558
_exptl_absorpt_correction_T_min 0.472
_exptl_absorpt_correction_type psi-scan
_exptl_absorpt_process_details '(North, Phillips & Mathews, 1968)'
_exptl_crystal_colour pink
_exptl_crystal_density_diffrn 1.746
_exptl_crystal_density_method 'Not measured'
_exptl_crystal_description parallelepipedic
_exptl_crystal_F_000 329
_exptl_crystal_size_max 0.8
_exptl_crystal_size_mid 0.8
_exptl_crystal_size_min 0.6
_refine_diff_density_max 0.258
_refine_diff_density_min -0.294
_refine_diff_density_rms 0.060
_refine_ls_extinction_coef 0.037(3)
_refine_ls_extinction_expression Fc^*^=kFc[1+0.001xFc^2^\l^3^/sin(2\q)]^-1/4^
_refine_ls_extinction_method SHELXL
_refine_ls_goodness_of_fit_ref 1.161
_refine_ls_hydrogen_treatment mixed
_refine_ls_matrix_type full
_refine_ls_number_parameters 222
_refine_ls_number_reflns 2046
_refine_ls_number_restraints 0
_refine_ls_restrained_S_all 1.161
_refine_ls_R_factor_all 0.0275
_refine_ls_R_factor_gt 0.0254
_refine_ls_shift/su_max 0.000
_refine_ls_shift/su_mean 0.000
_refine_ls_structure_factor_coef Fsqd
_refine_ls_weighting_details 'calc w=1/[\s^2^(Fo^2^)+(0.0330P)^2^+0.2308P] where P=(Fo^2^+2Fc^2^)/3'
_refine_ls_weighting_scheme calc
_refine_ls_wR_factor_gt 0.0687
_refine_ls_wR_factor_ref 0.0699
_reflns_number_gt 1939
_reflns_number_total 2633
_reflns_threshold_expression >2sigma(I)
_cod_data_source_file 1267-1482.cff
_cod_data_source_block jak6
_cod_depositor_comments
;
The following automatic conversions were performed:
'_symmetry_cell_setting' value 'Triclinic' changed to 'triclinic'
according to '/home/saulius/struct/CIF-dictionaries/cif_core.dic'
dictionary named 'cif_core.dic' version 2.4.1 from 2010-06-29.

Automatic conversion script
Id: cif_fix_enum 1555 2011-01-17 13:19:09Z saulius 
;
_cod_original_sg_symbol_H-M P-1
_cod_database_code 8101741
_exptl_absorpt_correction_t_ave 0.516
_exptl_absorpt_rmerge_before 0.0093
_exptl_absorpt_rmerge_after 0.0093
_exptl_absorpt_theta_corr_max 0.9995
_exptl_absorpt_theta_corr_min 0.9763

loop_
_symmetry_equiv_pos_as_xyz
'x, y, z'
'-x, -y, -z'

loop_
_atom_site_label
_atom_site_type_symbol
_atom_site_fract_x
_atom_site_fract_y
_atom_site_fract_z
_atom_site_U_iso_or_equiv
_atom_site_adp_type
_atom_site_occupancy
_atom_site_symmetry_multiplicity
_atom_site_Wyckoff_symbol
_atom_site_calc_flag
_atom_site_refinement_flags
_atom_site_disorder_assembly
_atom_site_disorder_group
Co1 Co 0 0 0 0.0247(1) Uani 1 1 a d S . .
O1 O 0.1429(2) 0.0550(2) -0.1386(1) 0.0363(3) Uani 1 2 i d . . .
O2 O 0.1287(3) 0.3324(2) 0.0140(1) 0.0445(3) Uani 1 2 i d . . .
O3 O 0.2812(2) 0.0216(3) 0.0578(1) 0.0459(4) Uani 1 2 i d . . .
S1 S 0.7855(1) 0.4234(1) 0.2254(1) 0.0272(1) Uani 1 2 i d . . .
O4 O 0.9270(2) 0.6545(2) 0.2425(1) 0.0317(3) Uani 1 2 i d . . .
O5 O 0.9113(2) 0.3113(2) 0.2281(1) 0.0420(3) Uani 1 2 i d . . .
O6 O 0.6533(2) 0.3840(2) 0.1373(1) 0.0435(3) Uani 1 2 i d . . .
C1 C 0.6067(3) 0.3323(2) 0.3245(1) 0.0262(3) Uani 1 2 i d . . .
C2 C 0.3938(3) 0.2971(3) 0.3164(1) 0.0320(3) Uani 1 2 i d . . .
C3 C 0.6870(3) 0.3096(2) 0.4132(1) 0.0263(3) Uani 1 2 i d . . .
C4 C 0.2638(3) 0.2393(3) 0.3970(1) 0.0348(4) Uani 1 2 i d . . .
C5 C 0.5588(3) 0.2554(2) 0.4957(1) 0.0258(3) Uani 1 2 i d . . .
C6 C 0.3443(3) 0.2193(3) 0.4876(1) 0.0299(3) Uani 1 2 i d . . .
C7 C 0.6487(3) 0.2440(2) 0.5918(1) 0.0291(3) Uani 1 2 i d . . .
O7 O 0.2126(2) 0.1671(3) 0.5644(1) 0.0451(3) Uani 1 2 i d . . .
O8 O 0.5466(2) 0.2079(2) 0.6673(1) 0.0415(3) Uani 1 2 i d . . .
O9 O 0.8492(2) 0.2780(2) 0.5882(1) 0.0388(3) Uani 1 2 i d . . .
O10 O 0.3686(3) -0.2900(3) 0.1285(1) 0.0424(3) Uani 1 2 i d . . .
H1 H 0.338(4) 0.311(4) 0.258(2) 0.050(6) Uiso 1 2 i d . . .
H2 H 0.828(3) 0.334(3) 0.420(1) 0.032(5) Uiso 1 2 i d . . .
H3 H 0.127(4) 0.212(3) 0.392(2) 0.042(6) Uiso 1 2 i d . . .
H4 H 0.363(4) -0.280(4) 0.186(2) 0.064(8) Uiso 1 2 i d . . .
H5 H 0.279(4) 0.166(4) 0.610(2) 0.051(7) Uiso 1 2 i d . . .
H6 H 0.479(5) -0.245(5) 0.118(2) 0.066(10) Uiso 1 2 i d . . .
H7 H 0.897(4) 0.279(4) 0.643(2) 0.064(8) Uiso 1 2 i d . . .
H8 H 0.128(4) -0.052(4) -0.167(2) 0.054(7) Uiso 1 2 i d . . .
H9 H 0.113(4) 0.133(5) -0.175(2) 0.065(8) Uiso 1 2 i d . . .
H10 H 0.294(5) -0.080(5) 0.074(2) 0.071(9) Uiso 1 2 i d . . .
H11 H 0.199(4) 0.422(4) -0.033(2) 0.064(8) Uiso 1 2 i d . . .
H12 H 0.168(5) 0.398(5) 0.060(2) 0.070(9) Uiso 1 2 i d . . .
H13 H 0.376(5) 0.123(5) 0.077(2) 0.055(7) Uiso 1 2 i d . . .

loop_
_atom_site_aniso_label
_atom_site_aniso_U_11
_atom_site_aniso_U_22
_atom_site_aniso_U_33
_atom_site_aniso_U_23
_atom_site_aniso_U_13
_atom_site_aniso_U_12
Co1 0.0279(2) 0.0235(2) 0.0220(2) 0.0002(1) -0.0017(1) 0.0119(1)
O1 0.0542(8) 0.0360(7) 0.0272(6) 0.0030(5) 0.0037(5) 0.0285(6)
O2 0.0688(10) 0.0255(6) 0.0298(7) -0.0012(5) 0.0004(6) 0.0153(6)
O3 0.0372(7) 0.0346(7) 0.0619(9) -0.0019(7) -0.0202(7) 0.0146(6)
S1 0.0316(2) 0.0256(2) 0.0207(2) 0.0005(1) -0.0011(1) 0.0108(2)
O4 0.0338(6) 0.0265(6) 0.0284(6) 0.0038(4) -0.0037(5) 0.0094(5)
O5 0.0518(8) 0.0409(7) 0.0412(7) 0.0005(6) 0.0094(6) 0.0286(6)
O6 0.0418(7) 0.0445(7) 0.0240(6) 0.0018(5) -0.0077(5) 0.0048(6)
C1 0.0292(8) 0.0215(7) 0.0251(7) 0.0019(5) 0.0002(6) 0.0102(6)
C2 0.0331(8) 0.0307(8) 0.0308(8) 0.0011(6) -0.0070(6) 0.0145(7)
C3 0.0251(7) 0.0240(7) 0.0279(7) 0.0016(6) -0.0012(6) 0.0103(6)
C4 0.0260(8) 0.0366(9) 0.0413(9) 0.0000(7) -0.0035(7) 0.0149(7)
C5 0.0292(8) 0.0200(7) 0.0253(7) 0.0002(5) -0.0016(6) 0.0097(6)
C6 0.0286(8) 0.0257(7) 0.0317(8) -0.0005(6) 0.0035(6) 0.0100(6)
C7 0.0335(8) 0.0207(7) 0.0270(8) 0.0006(6) -0.0024(6) 0.0083(6)
O8 0.0456(7) 0.0463(7) 0.0250(6) 0.0034(5) 0.0017(5) 0.0159(6)
O7 0.0343(7) 0.0602(9) 0.0366(7) 0.0008(6) 0.0079(6) 0.0192(7)
O9 0.0352(7) 0.0480(7) 0.0296(6) 0.0052(5) -0.0067(5) 0.0172(6)
O10 0.0401(8) 0.0539(9) 0.0311(7) -0.0046(6) -0.0024(6) 0.0213(7)

loop_
_atom_type_symbol
_atom_type_description
_atom_type_scat_dispersion_real
_atom_type_scat_dispersion_imag
_atom_type_scat_source
C C 0.0033 0.0016 'International Tables Vol C Tables 4.2.6.8 and 6.1.1.4'
H H 0.0000 0.0000 'International Tables Vol C Tables 4.2.6.8 and 6.1.1.4'
Co Co 0.3494 0.9721 'International Tables Vol C Tables 4.2.6.8 and 6.1.1.4'
O O 0.0106 0.0060 'International Tables Vol C Tables 4.2.6.8 and 6.1.1.4'
S S 0.1246 0.1234 'International Tables Vol C Tables 4.2.6.8 and 6.1.1.4'

loop_
_geom_angle_atom_site_label_1
_geom_angle_atom_site_label_2
_geom_angle_atom_site_label_3
_geom_angle
_geom_angle_site_symmetry_1
_geom_angle_site_symmetry_3
_geom_angle_publ_flag
O3 Co1 O3 180.0(1) 2 . n
O3 Co1 O2 90.7(1) 2 2 n
O3 Co1 O2 89.3(1) . 2 y
O3 Co1 O2 89.3(1) 2 . n
O3 Co1 O2 90.7(1) . . y
O2 Co1 O2 180.0(1) 2 . n
O3 Co1 O1 91.6(1) 2 . n
O3 Co1 O1 88.4(1) . . y
O2 Co1 O1 92.9(1) 2 . n
O2 Co1 O1 87.0(1) . . y
O3 Co1 O1 88.4(1) 2 2 n
O3 Co1 O1 91.6(1) . 2 n
O2 Co1 O1 87.0(1) 2 2 n
O2 Co1 O1 92.9(1) . 2 y
O1 Co1 O1 180.0(1) . 2 n
Co1 O1 H8 114(2) . . n
Co1 O1 H9 114(2) . . n
H8 O1 H9 113(3) . . n
Co1 O2 H11 124(2) . . n
Co1 O2 H12 127(2) . . n
H11 O2 H12 105(3) . . n
Co1 O3 H10 123(2) . . n
Co1 O3 H13 125(2) . . n
H10 O3 H13 111(3) . . n
O5 S1 O6 114.8(1) . . y
O5 S1 O4 110.6(1) . . y
O6 S1 O4 110.7(1) . . y
O5 S1 C1 106.96(10) . . y
O6 S1 C1 107.12(9) . . y
O4 S1 C1 106.3(1) . . y
C3 C1 C2 120.0(2) . . n
C3 C1 S1 118.0(2) . . n
C2 C1 S1 121.8(1) . . n
C4 C2 C1 120.1(1) . . n
C4 C2 H1 118.9(19) . . n
C1 C2 H1 121(2) . . n
C1 C3 C5 120.6(2) . . n
C1 C3 H2 121.2(9) . . n
C5 C3 H2 119(1) . . n
C2 C4 C6 120.5(3) . . n
C2 C4 H3 121(1) . . n
C6 C4 H3 119(1) . . n
C3 C5 C6 119.3(2) . . n
C3 C5 C7 120.5(2) . . n
C6 C5 C7 120.1(2) . . n
O7 C6 C5 122.30(15) . . y
O7 C6 C4 118.2(2) . . y
C5 C6 C4 119.6(2) . . n
O8 C7 O9 123.5(2) . . y
O8 C7 C5 123.1(2) . . y
O9 C7 C5 113.33(15) . . y
C6 O7 H5 107(2) . . y
C7 O9 H7 112(2) . . y
H4 O10 H6 105(3) . . n

loop_
_geom_bond_atom_site_label_1
_geom_bond_atom_site_label_2
_geom_bond_distance
_geom_bond_site_symmetry_2
_geom_bond_publ_flag
Co1 O3 2.062(2) 2 n
Co1 O3 2.062(2) . y
Co1 O2 2.101(1) 2 n
Co1 O2 2.101(1) . y
Co1 O1 2.112(1) . y
Co1 O1 2.112(1) 2 n
O1 H8 0.79(3) . n
O1 H9 0.85(3) . n
O2 H11 0.87(3) . n
O2 H12 0.75(3) . n
O3 H10 0.80(3) . n
O3 H13 0.73(3) . n
S1 O5 1.454(2) . y
S1 O6 1.458(1) . y
S1 O4 1.476(1) . y
S1 C1 1.771(2) . n
C1 C3 1.381(3) . n
C1 C2 1.400(3) . n
C2 C4 1.378(3) . n
C2 H1 0.92(3) . n
C3 C5 1.394(3) . n
C3 H2 0.93(2) . n
C4 C6 1.400(3) . n
C4 H3 0.89(3) . n
C5 C6 1.409(3) . n
C5 C7 1.480(3) . n
C6 O7 1.345(2) . y
C7 O8 1.226(3) . y
C7 O9 1.312(3) . y
O7 H5 0.79(3) . n
O9 H7 0.80(3) . n
O10 H4 0.80(3) . n
O10 H6 0.69(3) . n

loop_
_geom_hbond_atom_site_label_D
_geom_hbond_atom_site_label_H
_geom_hbond_atom_site_label_A
_geom_hbond_site_symmetry_A
_geom_hbond_distance_DH
_geom_hbond_distance_HA
_geom_hbond_distance_DA
_geom_hbond_angle_DHA
_geom_hbond_publ_flag
O10 H4 O8 2_666 0.80(3) 2.09(3) 2.856(2) 161(4) yes
O7 H5 O8 . 0.79(3) 1.91(4) 2.624(3) 150(3) no
O9 H7 O4 2_766 0.80(3) 1.92(3) 2.703(2) 166(3) yes
O1 H8 O5 1_565 0.79(3) 1.94(3) 2.732(2) 177(3) yes
O1 H9 O4 . 0.84(3) 1.93(3) 2.762(2) 172(3) yes
O3 H10 O10 2_675 0.80(3) 1.98(3) 2.767(3) 168(3) yes
O2 H11 O6 . 0.86(3) 1.96(3) 2.821(2) 179(3) yes
O2 H12 O10 2_665 0.75(3) 2.18(3) 2.837(2) 148(3) no
O3 H13 O6 2_665 0.73(3) 2.12(3) 2.849(3) 174(4) yes
C3 H2 O9 . 0.93(2) 2.365(14) 2.711(3) 101.8(11) no
